data_7223527
loop_
_publ_author_name
'Chisca, Diana'
'Croitor, Lilia'
'Coropceanu, Eduard B.'
'Petuhov, Oleg'
'Baca, Svetlana G.'
'Kr\"amer, Karl'
'Liu, Shi-Xia'
'Decurtins, Silvio'
'Rivera-Jacquez, Hector J.'
'Masunov, Art\"em E.'
'Fonari, Marina S.'

_publ_section_title
;
 From pink to blue and back to pink again: changing the Co(ii) ligation in
 a two-dimensional coordination network upon desolvation
;
_journal_issue 3
_journal_name_full CrystEngComm
_journal_page_first 384
_journal_paper_doi 10.1039/C5CE01581B
_journal_volume 18
_journal_year 2016
_chemical_formula_moiety 'C37 H47 Co2 N7 O14 S2'
_chemical_formula_sum 'C37 H47 Co2 N7 O14 S2'
_chemical_formula_weight 995.79
_space_group_crystal_system triclinic
_space_group_IT_number 2
_space_group_name_Hall '-P 1'
_space_group_name_H-M_alt 'P -1'
_symmetry_space_group_name_Hall '-P 1'
_symmetry_space_group_name_H-M 'P -1'
_atom_sites_solution_hydrogens mixed
_audit_creation_method SHELXL-2014/7
_audit_update_record
;
2015-10-08 deposited with the CCDC.
2015-12-03 downloaded from the CCDC.
;
_cell_angle_alpha 78.860(5)
_cell_angle_beta 76.420(5)
_cell_angle_gamma 72.302(4)
_cell_formula_units_Z 2
_cell_length_a 10.6132(5)
_cell_length_b 13.4256(7)
_cell_length_c 17.8366(12)
_cell_measurement_reflns_used 4926
_cell_measurement_temperature 293(2)
_cell_measurement_theta_max 29.0936
_cell_measurement_theta_min 3.0274
_cell_volume 2333.1(2)
_computing_cell_refinement
;
CrysAlisPro, Agilent Technologies,
Version 1.171.35.21b (release 03-02-2012 CrysAlis171 .NET)
(compiled Feb  3 2012,10:37:01)
;
_computing_data_collection
;
CrysAlisPro, Agilent Technologies,
Version 1.171.35.21b (release 03-02-2012 CrysAlis171 .NET)
(compiled Feb  3 2012,10:37:01)
;
_computing_data_reduction
;
CrysAlisPro, Agilent Technologies,
Version 1.171.35.21b (release 03-02-2012 CrysAlis171 .NET)
(compiled Feb  3 2012,10:37:01)
;
_computing_molecular_graphics PLATON
_computing_structure_refinement 'SHELXL-2014/7 (Sheldrick, 2014)'
_computing_structure_solution 'SHELXS-97 (Sheldrick, 1990)'
_diffrn_ambient_temperature 293(2)
_diffrn_measured_fraction_theta_full 0.992
_diffrn_measured_fraction_theta_max 0.991
_diffrn_measurement_device_type 'Xcalibur, Eos'
_diffrn_measurement_method '\w scans'
_diffrn_radiation_type MoK\a
_diffrn_radiation_wavelength 0.71073
_diffrn_reflns_av_R_equivalents 0.0305
_diffrn_reflns_av_unetI/netI 0.0680
_diffrn_reflns_laue_measured_fraction_full 0.992
_diffrn_reflns_laue_measured_fraction_max 0.991
_diffrn_reflns_limit_h_max 11
_diffrn_reflns_limit_h_min -12
_diffrn_reflns_limit_k_max 15
_diffrn_reflns_limit_k_min -16
_diffrn_reflns_limit_l_max 16
_diffrn_reflns_limit_l_min -21
_diffrn_reflns_number 13457
_diffrn_reflns_point_group_measured_fraction_full 0.992
_diffrn_reflns_point_group_measured_fraction_max 0.991
_diffrn_reflns_theta_full 25.242
_diffrn_reflns_theta_max 25.500
_diffrn_reflns_theta_min 3.033
_exptl_absorpt_coefficient_mu 0.868
_exptl_absorpt_correction_T_max 1.00000
_exptl_absorpt_correction_T_min 0.87522
_exptl_absorpt_correction_type multi-scan
_exptl_absorpt_process_details
;
CrysAlisPro, Agilent Technologies,
Version 1.171.35.21b (release 03-02-2012 CrysAlis171 .NET)
(compiled Feb  3 2012,10:37:01)
Empirical absorption correction using spherical harmonics,
 implemented in SCALE3 ABSPACK scaling algorithm.
;
_exptl_crystal_colour pink
_exptl_crystal_density_diffrn 1.417
_exptl_crystal_description prism
_exptl_crystal_F_000 1032
_exptl_crystal_size_max 0.45
_exptl_crystal_size_mid 0.35
_exptl_crystal_size_min 0.07
_refine_diff_density_max 0.523
_refine_diff_density_min -0.476
_refine_diff_density_rms 0.088
_refine_ls_extinction_method none
_refine_ls_goodness_of_fit_ref 1.068
_refine_ls_hydrogen_treatment mixed
_refine_ls_matrix_type full
_refine_ls_number_parameters 682
_refine_ls_number_reflns 8623
_refine_ls_number_restraints 234
_refine_ls_restrained_S_all 1.059
_refine_ls_R_factor_all 0.0796
_refine_ls_R_factor_gt 0.0623
_refine_ls_shift/su_max 0.008
_refine_ls_shift/su_mean 0.000
_refine_ls_structure_factor_coef Fsqd
_refine_ls_weighting_details 'w=1/[\s^2^(Fo^2^)+(0.0567P)^2^+5.3249P] where P=(Fo^2^+2Fc^2^)/3'
_refine_ls_weighting_scheme calc
_refine_ls_wR_factor_gt 0.1531
_refine_ls_wR_factor_ref 0.1623
_reflns_Friedel_coverage 0.000
_reflns_number_gt 6842
_reflns_number_total 8623
_reflns_threshold_expression 'I > 2\s(I)'
_cod_data_source_file c5ce01581b2.cif
_cod_data_source_block 1_RT_R1
_cod_depositor_comments 'Adding full bibliography for 7223526--7223528.cif.'
_cod_database_code 7223527
_shelx_shelxl_version_number 2014/7
_shelx_space_group_comment
;
The symmetry employed for this shelxl refinement is uniquely defined
by the following loop, which should always be used as a source of
symmetry information in preference to the above space-group names.
They are only intended as comments.
;

loop_
_space_group_symop_operation_xyz
'x, y, z'
'-x, -y, -z'

loop_
_atom_site_label
_atom_site_type_symbol
_atom_site_fract_x
_atom_site_fract_y
_atom_site_fract_z
_atom_site_U_iso_or_equiv
_atom_site_adp_type
_atom_site_occupancy
_atom_site_site_symmetry_order
_atom_site_calc_flag
_atom_site_refinement_flags_posn
_atom_site_refinement_flags_adp
_atom_site_refinement_flags_occupancy
_atom_site_disorder_assembly
_atom_site_disorder_group
Co1 Co 0.66166(6) 0.51123(4) 0.29304(3) 0.02446(17) Uani 1 1 d . . . . .
Co2 Co 0.76435(5) 0.74976(4) 0.24729(3) 0.01916(16) Uani 1 1 d . . . . .
S1 S 0.7549(3) 0.18565(15) 0.09569(11) 0.0927(8) Uani 1 1 d . . . . .
S2 S 1.06126(16) 0.89656(16) 0.41293(10) 0.0651(5) Uani 1 1 d . . . . .
N1 N 0.7308(4) 0.3418(3) 0.3009(2) 0.0321(9) Uani 1 1 d . . . . .
N2 N 0.6965(5) 0.0463(3) 0.2134(3) 0.0458(11) Uani 1 1 d D . . . .
H1N2 H 0.701(7) 0.015(4) 0.2594(16) 0.069 Uiso 1 1 d D U . . .
H2N2 H 0.690(6) 0.012(4) 0.180(2) 0.069 Uiso 1 1 d D U . . .
N3 N 0.9224(4) 0.8248(3) 0.2169(2) 0.0263(8) Uani 1 1 d . . . . .
N4 N 1.2819(5) 0.8655(5) 0.3068(4) 0.0655(16) Uani 1 1 d D . . . .
H1N4 H 1.325(6) 0.865(7) 0.2601(16) 0.098 Uiso 1 1 d D U . . .
H2N4 H 1.323(6) 0.867(6) 0.342(3) 0.098 Uiso 1 1 d D U . . .
O1 O 0.7942(5) 0.5135(3) 0.1921(2) 0.0627(13) Uani 1 1 d . . . . .
O2 O 0.8597(3) 0.6603(2) 0.15852(19) 0.0370(8) Uani 1 1 d . . . . .
O3 O 0.8616(3) 0.6494(2) 0.33076(19) 0.0370(8) Uani 1 1 d . . . . .
O4 O 0.7771(4) 0.5106(3) 0.3694(2) 0.0424(9) Uani 1 1 d . . . . .
O5 O 0.6737(3) 0.8581(2) 0.33229(18) 0.0314(7) Uani 1 1 d . . . . .
O6 O 0.4997(3) 0.7950(3) 0.3931(2) 0.0407(9) Uani 1 1 d . . . . .
O7 O 0.6628(3) 0.8613(2) 0.16482(18) 0.0301(7) Uani 1 1 d . . . . .
O8 O 0.4943(4) 0.7939(3) 0.1663(2) 0.0427(9) Uani 1 1 d . . . . .
C1 C 0.8551(5) 0.5729(3) 0.1469(3) 0.0284(10) Uani 1 1 d . . . . .
C2 C 0.9305(5) 0.5350(3) 0.0707(3) 0.0303(10) Uani 1 1 d . . . . .
C3 C 1.0194(5) 0.5869(4) 0.0214(3) 0.0382(12) Uani 1 1 d . . . . .
H3 H 1.0327 0.6455 0.0356 0.046 Uiso 1 1 calc R U . . .
C4 C 1.0886(5) 0.5520(4) -0.0494(3) 0.0391(12) Uani 1 1 d . . . . .
H4 H 1.1478 0.5873 -0.0823 0.047 Uiso 1 1 calc R U . . .
C5 C 0.8501(5) 0.5667(3) 0.3741(3) 0.0290(10) Uani 1 1 d . . . . .
C6 C 0.9284(5) 0.5323(3) 0.4391(3) 0.0312(10) Uani 1 1 d . . . . .
C7 C 0.9020(5) 0.4526(4) 0.4986(3) 0.0394(12) Uani 1 1 d . . . . .
H7 H 0.8356 0.4209 0.4982 0.047 Uiso 1 1 calc R U . . .
C8 C 1.0257(5) 0.5788(4) 0.4421(3) 0.0410(13) Uani 1 1 d . . . . .
H8 H 1.0430 0.6327 0.4032 0.049 Uiso 1 1 calc R U . . .
C9 C 0.5660(4) 0.8553(3) 0.1380(3) 0.0276(10) Uani 1 1 d . . . . .
C10 C 0.5336(5) 0.9290(4) 0.0657(3) 0.0302(10) Uani 1 1 d . . . . .
C11 C 0.4279(5) 0.9276(4) 0.0333(3) 0.0367(12) Uani 1 1 d . . . . .
H11 H 0.3791 0.8787 0.0551 0.044 Uiso 1 1 calc R U . . .
C12 C 0.6062(5) 1.0020(4) 0.0311(3) 0.0372(12) Uani 1 1 d . . . . .
H12 H 0.6784 1.0035 0.0515 0.045 Uiso 1 1 calc R U . . .
C13 C 0.5729(4) 0.8555(3) 0.3855(3) 0.0274(10) Uani 1 1 d . . . . .
C14 C 0.5361(4) 0.9305(4) 0.4446(3) 0.0307(10) Uani 1 1 d . . . . .
C15 C 0.4075(5) 0.9512(4) 0.4913(3) 0.0435(13) Uani 1 1 d . . . . .
H15 H 0.3452 0.9185 0.4859 0.052 Uiso 1 1 calc R U . . .
C16 C 0.6267(5) 0.9794(4) 0.4543(3) 0.0418(13) Uani 1 1 d . . . . .
H16 H 0.7126 0.9656 0.4238 0.050 Uiso 1 1 calc R U . . .
C17 C 0.7165(5) 0.2925(3) 0.2469(3) 0.0329(11) Uani 1 1 d . . . . .
H17 H 0.6765 0.3327 0.2057 0.039 Uiso 1 1 calc R U . . .
C18 C 0.7588(5) 0.1837(4) 0.2494(3) 0.0347(11) Uani 1 1 d . . . . .
C19 C 0.8213(5) 0.1254(4) 0.3088(3) 0.0424(13) Uani 1 1 d . . . . .
H19 H 0.8510 0.0523 0.3117 0.051 Uiso 1 1 calc R U . . .
C20 C 0.8401(6) 0.1749(4) 0.3639(3) 0.0471(14) Uani 1 1 d . . . . .
H20 H 0.8833 0.1364 0.4043 0.057 Uiso 1 1 calc R U . . .
C21 C 0.7933(5) 0.2830(4) 0.3579(3) 0.0407(12) Uani 1 1 d . . . . .
H21 H 0.8058 0.3168 0.3953 0.049 Uiso 1 1 calc R U . . .
C22 C 0.7343(6) 0.1334(4) 0.1879(3) 0.0455(13) Uani 1 1 d . . . . .
C23 C 0.9691(5) 0.8618(4) 0.1434(3) 0.0363(11) Uani 1 1 d . . . . .
H23 H 0.9288 0.8562 0.1039 0.044 Uiso 1 1 calc R U . . .
C24 C 1.0727(6) 0.9069(5) 0.1244(3) 0.0541(15) Uani 1 1 d . . . . .
H24 H 1.1025 0.9314 0.0728 0.065 Uiso 1 1 calc R U . . .
C25 C 1.1337(5) 0.9161(5) 0.1822(3) 0.0498(14) Uani 1 1 d . . . . .
H25 H 1.2041 0.9476 0.1701 0.060 Uiso 1 1 calc R U . . .
C26 C 1.0882(4) 0.8778(4) 0.2583(3) 0.0339(11) Uani 1 1 d . . . . .
C27 C 0.9803(4) 0.8338(3) 0.2723(3) 0.0280(10) Uani 1 1 d . . . . .
H27 H 0.9473 0.8094 0.3234 0.034 Uiso 1 1 calc R U . . .
C28 C 1.1506(5) 0.8787(4) 0.3256(3) 0.0405(12) Uani 1 1 d . . . . .
O1W O 0.5983(3) 0.6782(2) 0.28159(17) 0.0249(6) Uani 1 1 d D . . . .
H1W1 H 0.550(4) 0.702(4) 0.3238(15) 0.037 Uiso 1 1 d D U . . .
H2W1 H 0.561(4) 0.706(3) 0.2410(16) 0.037 Uiso 1 1 d D U . . .
O2W O 0.5082(4) 0.4923(4) 0.3888(3) 0.0657(12) Uani 1 1 d D . . . .
H1W2 H 0.462(6) 0.460(5) 0.377(5) 0.099 Uiso 1 1 d D U . . .
H2W2 H 0.476(6) 0.549(4) 0.408(5) 0.099 Uiso 1 1 d D U . . .
O3W O 0.3825(6) 0.6405(4) 0.4801(3) 0.0935(18) Uani 1 1 d D . . . .
H1W3 H 0.358(9) 0.699(3) 0.450(3) 0.140 Uiso 1 1 d D U . . .
H2W3 H 0.447(3) 0.651(4) 0.497(3) 0.140 Uiso 1 1 d D U . . .
O1A O 0.5386(16) 0.5189(18) 0.2123(10) 0.052(5) Uani 0.488(17) 1 d D U P A 1
N1A N 0.352(2) 0.562(4) 0.1635(16) 0.124(13) Uani 0.488(17) 1 d D U P A 1
C1A C 0.4148(16) 0.5481(16) 0.2247(12) 0.077(6) Uani 0.488(17) 1 d D U P A 1
H1A H 0.3657 0.5602 0.2742 0.093 Uiso 0.488(17) 1 calc R U P A 1
C2A C 0.201(3) 0.608(4) 0.176(2) 0.23(2) Uani 0.488(17) 1 d D U P A 1
H2A1 H 0.1766 0.6557 0.1312 0.345 Uiso 0.488(17) 1 calc R U P A 1
H2A2 H 0.1723 0.6464 0.2206 0.345 Uiso 0.488(17) 1 calc R U P A 1
H2A3 H 0.1576 0.5528 0.1858 0.345 Uiso 0.488(17) 1 calc R U P A 1
C3A C 0.418(3) 0.537(4) 0.0903(19) 0.236(17) Uani 0.488(17) 1 d D U P A 1
H3A1 H 0.4278 0.5997 0.0562 0.354 Uiso 0.488(17) 1 calc R U P A 1
H3A2 H 0.3674 0.5032 0.0702 0.354 Uiso 0.488(17) 1 calc R U P A 1
H3A3 H 0.5058 0.4893 0.0936 0.354 Uiso 0.488(17) 1 calc R U P A 1
O1AA O 0.4996(19) 0.518(2) 0.2401(9) 0.061(5) Uani 0.512(17) 1 d D U P A 2
N1AA N 0.355(2) 0.586(4) 0.1531(13) 0.106(9) Uani 0.512(17) 1 d D U P A 2
C1AA C 0.4750(17) 0.5582(12) 0.1765(10) 0.061(5) Uani 0.512(17) 1 d D U P A 2
H1AA H 0.5475 0.5710 0.1389 0.073 Uiso 0.512(17) 1 calc R U P A 2
C2AA C 0.233(3) 0.570(4) 0.214(2) 0.198(16) Uani 0.512(17) 1 d D U P A 2
H2A4 H 0.1554 0.5913 0.1898 0.297 Uiso 0.512(17) 1 calc R U P A 2
H2A5 H 0.2187 0.6106 0.2550 0.297 Uiso 0.512(17) 1 calc R U P A 2
H2A6 H 0.2493 0.4962 0.2342 0.297 Uiso 0.512(17) 1 calc R U P A 2
C3AA C 0.335(3) 0.631(2) 0.0787(16) 0.181(14) Uani 0.512(17) 1 d D U P A 2
H3A4 H 0.2500 0.6840 0.0816 0.271 Uiso 0.512(17) 1 calc R U P A 2
H3A5 H 0.3349 0.5776 0.0501 0.271 Uiso 0.512(17) 1 calc R U P A 2
H3A6 H 0.4059 0.6633 0.0528 0.271 Uiso 0.512(17) 1 calc R U P A 2
O1B O 0.3303(10) 0.0693(8) 0.2025(6) 0.176(4) Uani 1 1 d . U . . .
N1B N 0.2530(13) 0.2209(10) 0.1218(8) 0.167(5) Uani 1 1 d . U . . .
C1B C 0.3436(18) 0.1506(12) 0.1528(10) 0.167(6) Uani 1 1 d . U . . .
H1B H 0.4302 0.1589 0.1376 0.201 Uiso 1 1 calc R U . . .
C2B C 0.1251(17) 0.2162(15) 0.1405(14) 0.296(14) Uani 1 1 d . U . . .
H2B1 H 0.1003 0.2011 0.1960 0.443 Uiso 1 1 calc R U . . .
H2B2 H 0.1159 0.1615 0.1163 0.443 Uiso 1 1 calc R U . . .
H2B3 H 0.0673 0.2826 0.1227 0.443 Uiso 1 1 calc R U . . .
C3B C 0.3011(18) 0.3015(12) 0.0663(12) 0.265(12) Uani 1 1 d . U . . .
H3B1 H 0.3974 0.2845 0.0593 0.397 Uiso 1 1 calc R U . . .
H3B2 H 0.2619 0.3685 0.0853 0.397 Uiso 1 1 calc R U . . .
H3B3 H 0.2759 0.3050 0.0173 0.397 Uiso 1 1 calc R U . . .
O1C O 0.350(3) 0.391(3) 0.3517(19) 0.161(15) Uani 0.353(19) 1 d D U P B 1
C1C C 0.269(5) 0.344(4) 0.382(3) 0.17(2) Uani 0.353(19) 1 d D U P B 1
H1C H 0.2307 0.3596 0.4324 0.209 Uiso 0.353(19) 1 calc R U P B 1
N1C N 0.224(5) 0.282(3) 0.365(3) 0.16(2) Uani 0.353(19) 1 d D U P B 1
C2C C 0.148(5) 0.337(4) 0.302(3) 0.34(5) Uani 0.353(19) 1 d D U P B 1
H2C1 H 0.1432 0.4104 0.2940 0.507 Uiso 0.353(19) 1 calc R U P B 1
H2C2 H 0.0585 0.3280 0.3162 0.507 Uiso 0.353(19) 1 calc R U P B 1
H2C3 H 0.1930 0.3068 0.2548 0.507 Uiso 0.353(19) 1 calc R U P B 1
C3C C 0.168(5) 0.207(5) 0.419(4) 0.20(3) Uani 0.353(19) 1 d D U P B 1
H3C1 H 0.1209 0.1768 0.3936 0.301 Uiso 0.353(19) 1 calc R U P B 1
H3C2 H 0.1066 0.2409 0.4613 0.301 Uiso 0.353(19) 1 calc R U P B 1
H3C3 H 0.2392 0.1523 0.4389 0.301 Uiso 0.353(19) 1 calc R U P B 1
O1D O 0.403(3) 0.3330(16) 0.407(3) 0.34(2) Uani 0.647(19) 1 d D U P B 2
C1D C 0.310(3) 0.297(2) 0.418(2) 0.172(14) Uani 0.647(19) 1 d D U P B 2
H1D H 0.2456 0.3167 0.4615 0.206 Uiso 0.647(19) 1 calc R U P B 2
N1D N 0.2806(17) 0.2412(16) 0.3839(12) 0.112(6) Uani 0.647(19) 1 d D U P B 2
C2D C 0.394(2) 0.199(3) 0.3252(16) 0.29(2) Uani 0.647(19) 1 d D U P B 2
H2D1 H 0.3910 0.1316 0.3170 0.428 Uiso 0.647(19) 1 calc R U P B 2
H2D2 H 0.4763 0.1921 0.3420 0.428 Uiso 0.647(19) 1 calc R U P B 2
H2D3 H 0.3905 0.2465 0.2774 0.428 Uiso 0.647(19) 1 calc R U P B 2
C3D C 0.165(4) 0.204(3) 0.399(2) 0.197(15) Uani 0.647(19) 1 d D U P B 2
H3D1 H 0.1213 0.2266 0.3549 0.296 Uiso 0.647(19) 1 calc R U P B 2
H3D2 H 0.1038 0.2329 0.4438 0.296 Uiso 0.647(19) 1 calc R U P B 2
H3D3 H 0.1901 0.1288 0.4093 0.296 Uiso 0.647(19) 1 calc R U P B 2

loop_
_atom_site_aniso_label
_atom_site_aniso_U_11
_atom_site_aniso_U_22
_atom_site_aniso_U_33
_atom_site_aniso_U_23
_atom_site_aniso_U_13
_atom_site_aniso_U_12
Co1 0.0326(3) 0.0228(3) 0.0210(3) -0.0033(2) -0.0082(3) -0.0093(3)
Co2 0.0243(3) 0.0188(3) 0.0153(3) -0.0035(2) -0.0059(2) -0.0049(2)
S1 0.193(2) 0.0704(12) 0.0449(10) 0.0014(8) -0.0298(13) -0.0801(15)
S2 0.0531(9) 0.0996(13) 0.0492(9) -0.0244(9) -0.0167(8) -0.0158(9)
N1 0.043(2) 0.0240(19) 0.031(2) -0.0041(16) -0.0095(18) -0.0096(17)
N2 0.067(3) 0.029(2) 0.048(3) -0.009(2) -0.013(3) -0.019(2)
N3 0.0269(19) 0.0260(18) 0.026(2) -0.0029(15) -0.0061(16) -0.0074(16)
N4 0.038(3) 0.104(4) 0.069(4) -0.021(4) -0.024(3) -0.025(3)
O1 0.104(3) 0.039(2) 0.038(2) -0.0213(17) 0.033(2) -0.035(2)
O2 0.045(2) 0.0355(18) 0.0312(18) -0.0174(15) 0.0054(15) -0.0138(15)
O3 0.046(2) 0.0346(18) 0.037(2) 0.0111(15) -0.0271(17) -0.0166(16)
O4 0.064(2) 0.0344(18) 0.044(2) 0.0063(16) -0.0376(19) -0.0227(18)
O5 0.0334(17) 0.0358(17) 0.0276(17) -0.0162(14) 0.0033(14) -0.0124(14)
O6 0.0426(19) 0.052(2) 0.038(2) -0.0286(17) 0.0080(16) -0.0258(17)
O7 0.0390(18) 0.0273(16) 0.0289(17) 0.0036(13) -0.0189(15) -0.0112(14)
O8 0.051(2) 0.049(2) 0.038(2) 0.0191(17) -0.0273(18) -0.0286(18)
C1 0.035(2) 0.027(2) 0.022(2) -0.0073(19) 0.0002(19) -0.009(2)
C2 0.039(3) 0.028(2) 0.021(2) -0.0093(18) 0.003(2) -0.008(2)
C3 0.055(3) 0.032(2) 0.030(3) -0.016(2) 0.005(2) -0.018(2)
C4 0.046(3) 0.038(3) 0.032(3) -0.015(2) 0.011(2) -0.018(2)
C5 0.040(3) 0.025(2) 0.024(2) -0.0023(19) -0.015(2) -0.005(2)
C6 0.041(3) 0.027(2) 0.031(3) 0.0010(19) -0.021(2) -0.011(2)
C7 0.055(3) 0.038(3) 0.038(3) 0.011(2) -0.030(3) -0.025(2)
C8 0.058(3) 0.038(3) 0.036(3) 0.017(2) -0.023(3) -0.028(3)
C9 0.033(2) 0.028(2) 0.025(2) -0.0010(19) -0.015(2) -0.007(2)
C10 0.031(2) 0.034(2) 0.029(2) 0.003(2) -0.015(2) -0.011(2)
C11 0.045(3) 0.040(3) 0.034(3) 0.012(2) -0.021(2) -0.025(2)
C12 0.036(3) 0.049(3) 0.035(3) 0.010(2) -0.020(2) -0.023(2)
C13 0.026(2) 0.032(2) 0.026(2) -0.0154(19) -0.0031(19) -0.0043(19)
C14 0.031(2) 0.039(3) 0.026(2) -0.018(2) 0.002(2) -0.012(2)
C15 0.033(3) 0.058(3) 0.051(3) -0.036(3) 0.007(2) -0.022(2)
C16 0.030(2) 0.060(3) 0.042(3) -0.033(3) 0.012(2) -0.020(2)
C17 0.045(3) 0.025(2) 0.032(3) 0.0011(19) -0.011(2) -0.014(2)
C18 0.044(3) 0.027(2) 0.036(3) -0.002(2) -0.007(2) -0.015(2)
C19 0.051(3) 0.025(2) 0.052(3) -0.002(2) -0.012(3) -0.012(2)
C20 0.067(4) 0.034(3) 0.044(3) 0.005(2) -0.028(3) -0.011(3)
C21 0.053(3) 0.032(3) 0.042(3) -0.005(2) -0.017(3) -0.014(2)
C22 0.062(4) 0.028(3) 0.051(3) -0.007(2) -0.013(3) -0.015(2)
C23 0.035(3) 0.047(3) 0.026(3) 0.003(2) -0.007(2) -0.014(2)
C24 0.052(3) 0.081(4) 0.033(3) 0.009(3) -0.002(3) -0.037(3)
C25 0.040(3) 0.066(4) 0.049(3) 0.002(3) -0.002(3) -0.034(3)
C26 0.025(2) 0.040(3) 0.041(3) -0.009(2) -0.008(2) -0.011(2)
C27 0.030(2) 0.025(2) 0.030(2) -0.0047(19) -0.008(2) -0.0063(19)
C28 0.033(3) 0.039(3) 0.055(3) -0.009(2) -0.017(2) -0.009(2)
O1W 0.0311(17) 0.0247(15) 0.0193(15) -0.0038(12) -0.0077(13) -0.0055(13)
O2W 0.060(3) 0.071(3) 0.063(3) -0.013(2) 0.017(2) -0.034(2)
O3W 0.113(5) 0.088(4) 0.074(4) -0.020(3) 0.020(3) -0.042(4)
O1A 0.080(12) 0.038(6) 0.052(10) -0.003(7) -0.049(9) -0.011(8)
N1A 0.119(17) 0.08(3) 0.21(2) -0.067(17) -0.135(15) 0.034(12)
C1A 0.060(11) 0.079(11) 0.099(15) -0.033(11) -0.035(11) 0.002(9)
C2A 0.15(2) 0.28(4) 0.27(4) -0.20(4) -0.13(3) 0.10(2)
C3A 0.22(3) 0.29(4) 0.24(3) -0.09(3) -0.15(3) -0.02(3)
O1AA 0.055(10) 0.067(7) 0.074(13) -0.015(10) -0.035(8) -0.014(7)
N1AA 0.122(16) 0.044(14) 0.185(18) -0.029(10) -0.109(14) -0.002(10)
C1AA 0.071(10) 0.052(7) 0.087(11) -0.006(9) -0.045(10) -0.035(8)
C2AA 0.13(3) 0.21(3) 0.27(4) -0.07(3) -0.09(3) -0.01(3)
C3AA 0.24(3) 0.124(19) 0.23(3) 0.03(2) -0.20(3) -0.03(2)
O1B 0.176(9) 0.142(7) 0.176(9) 0.020(7) -0.011(7) -0.038(7)
N1B 0.123(9) 0.130(9) 0.225(14) 0.028(9) -0.065(9) -0.006(7)
C1B 0.174(14) 0.123(11) 0.180(15) -0.010(11) 0.013(12) -0.046(11)
C2B 0.139(13) 0.26(2) 0.47(4) 0.12(2) -0.171(19) -0.046(14)
C3B 0.232(19) 0.139(13) 0.32(3) 0.099(15) 0.002(18) -0.022(12)
O1C 0.15(2) 0.19(3) 0.20(3) -0.11(2) 0.06(2) -0.15(2)
C1C 0.12(3) 0.16(4) 0.25(4) -0.10(3) 0.02(3) -0.05(3)
N1C 0.17(4) 0.18(4) 0.21(4) 0.03(3) -0.08(3) -0.15(3)
C2C 0.16(4) 0.37(8) 0.58(12) -0.40(9) 0.06(6) -0.11(5)
C3C 0.08(3) 0.18(5) 0.28(5) 0.06(4) -0.04(3) 0.00(3)
O1D 0.20(2) 0.121(14) 0.64(6) 0.01(2) 0.03(3) -0.081(14)
C1D 0.113(18) 0.118(19) 0.29(3) -0.06(2) 0.02(2) -0.067(17)
N1D 0.077(10) 0.134(13) 0.111(13) 0.002(11) -0.004(9) -0.030(10)
C2D 0.14(2) 0.36(5) 0.20(3) 0.05(3) 0.06(2) 0.03(2)
C3D 0.17(3) 0.18(3) 0.28(4) 0.03(3) -0.08(3) -0.12(2)

loop_
_atom_type_symbol
_atom_type_description
_atom_type_scat_dispersion_real
_atom_type_scat_dispersion_imag
_atom_type_scat_source
C C 0.0033 0.0016 'International Tables Vol C Tables 4.2.6.8 and 6.1.1.4'
H H 0.0000 0.0000 'International Tables Vol C Tables 4.2.6.8 and 6.1.1.4'
Co Co 0.3494 0.9721 'International Tables Vol C Tables 4.2.6.8 and 6.1.1.4'
N N 0.0061 0.0033 'International Tables Vol C Tables 4.2.6.8 and 6.1.1.4'
O O 0.0106 0.0060 'International Tables Vol C Tables 4.2.6.8 and 6.1.1.4'
S S 0.1246 0.1234 'International Tables Vol C Tables 4.2.6.8 and 6.1.1.4'

loop_
_geom_angle_atom_site_label_1
_geom_angle_atom_site_label_2
_geom_angle_atom_site_label_3
_geom_angle
_geom_angle_site_symmetry_1
_geom_angle_site_symmetry_3
O1 Co1 O4 101.01(18) . .
O1 Co1 O2W 169.26(18) . .
O4 Co1 O2W 88.07(18) . .
O1 Co1 O1AA 94.2(5) . .
O4 Co1 O1AA 164.6(5) . .
O2W Co1 O1AA 77.0(5) . .
O1 Co1 O1W 91.64(13) . .
O4 Co1 O1W 89.56(12) . .
O2W Co1 O1W 94.18(15) . .
O1AA Co1 O1W 87.5(7) . .
O1 Co1 O1A 78.9(5) . .
O4 Co1 O1A 177.6(6) . .
O2W Co1 O1A 92.3(5) . .
O1W Co1 O1A 88.0(6) . .
O1 Co1 N1 86.39(15) . .
O4 Co1 N1 90.85(14) . .
O2W Co1 N1 87.76(17) . .
O1AA Co1 N1 92.6(7) . .
O1W Co1 N1 178.03(14) . .
O1A Co1 N1 91.6(6) . .
O3 Co2 O2 96.12(14) . .
O3 Co2 O7 176.44(12) . .
O2 Co2 O7 86.99(13) . .
O3 Co2 N3 88.93(13) . .
O2 Co2 N3 88.59(14) . .
O7 Co2 N3 89.40(13) . .
O3 Co2 O5 87.29(13) . .
O2 Co2 O5 173.34(13) . .
O7 Co2 O5 89.44(12) . .
N3 Co2 O5 85.75(13) . .
O3 Co2 O1W 91.24(12) . .
O2 Co2 O1W 93.83(12) . .
O7 Co2 O1W 90.28(11) . .
N3 Co2 O1W 177.54(12) . .
O5 Co2 O1W 91.81(11) . .
C17 N1 C21 117.7(4) . .
C17 N1 Co1 120.4(3) . .
C21 N1 Co1 121.8(3) . .
C22 N2 H1N2 121(4) . .
C22 N2 H2N2 118(4) . .
H1N2 N2 H2N2 119(3) . .
C27 N3 C23 117.9(4) . .
C27 N3 Co2 118.9(3) . .
C23 N3 Co2 123.2(3) . .
C28 N4 H1N4 123(5) . .
C28 N4 H2N4 118(5) . .
H1N4 N4 H2N4 118(4) . .
C1 O1 Co1 140.3(3) . .
C1 O2 Co2 132.2(3) . .
C5 O3 Co2 136.3(3) . .
C5 O4 Co1 134.9(3) . .
C13 O5 Co2 126.5(3) . .
C9 O7 Co2 127.1(3) . .
O1 C1 O2 126.5(4) . .
O1 C1 C2 115.9(4) . .
O2 C1 C2 117.6(4) . .
C4 C2 C3 119.6(4) 2_765 .
C4 C2 C1 119.9(4) 2_765 .
C3 C2 C1 120.5(4) . .
C2 C3 C4 120.4(4) . .
C2 C3 H3 119.8 . .
C4 C3 H3 119.8 . .
C2 C4 C3 120.0(5) 2_765 .
C2 C4 H4 120.0 2_765 .
C3 C4 H4 120.0 . .
O3 C5 O4 126.1(4) . .
O3 C5 C6 116.8(4) . .
O4 C5 C6 117.1(4) . .
C8 C6 C7 118.6(4) . .
C8 C6 C5 121.1(4) . .
C7 C6 C5 120.3(4) . .
C8 C7 C6 120.0(5) 2_766 .
C8 C7 H7 120.0 2_766 .
C6 C7 H7 120.0 . .
C6 C8 C7 121.4(4) . 2_766
C6 C8 H8 119.3 . .
C7 C8 H8 119.3 2_766 .
O8 C9 O7 125.6(4) . .
O8 C9 C10 117.2(4) . .
O7 C9 C10 117.2(4) . .
C11 C10 C12 118.3(4) . .
C11 C10 C9 120.5(4) . .
C12 C10 C9 121.2(4) . .
C12 C11 C10 120.9(4) 2_675 .
C12 C11 H11 119.5 2_675 .
C10 C11 H11 119.5 . .
C11 C12 C10 120.8(4) 2_675 .
C11 C12 H12 119.6 2_675 .
C10 C12 H12 119.6 . .
O6 C13 O5 125.0(4) . .
O6 C13 C14 117.0(4) . .
O5 C13 C14 118.0(4) . .
C16 C14 C15 118.9(4) . .
C16 C14 C13 121.3(4) . .
C15 C14 C13 119.9(4) . .
C16 C15 C14 119.9(5) 2_676 .
C16 C15 H15 120.0 2_676 .
C14 C15 H15 120.0 . .
C14 C16 C15 121.2(4) . 2_676
C14 C16 H16 119.4 . .
C15 C16 H16 119.4 2_676 .
N1 C17 C18 122.7(4) . .
N1 C17 H17 118.6 . .
C18 C17 H17 118.6 . .
C19 C18 C17 118.3(5) . .
C19 C18 C22 122.0(4) . .
C17 C18 C22 119.7(4) . .
C18 C19 C20 119.8(5) . .
C18 C19 H19 120.1 . .
C20 C19 H19 120.1 . .
C19 C20 C21 118.3(5) . .
C19 C20 H20 120.9 . .
C21 C20 H20 120.9 . .
N1 C21 C20 123.2(5) . .
N1 C21 H21 118.4 . .
C20 C21 H21 118.4 . .
N2 C22 C18 115.1(5) . .
N2 C22 S1 123.8(4) . .
C18 C22 S1 121.1(4) . .
N3 C23 C24 122.7(5) . .
N3 C23 H23 118.7 . .
C24 C23 H23 118.7 . .
C23 C24 C25 119.6(5) . .
C23 C24 H24 120.2 . .
C25 C24 H24 120.2 . .
C24 C25 C26 118.9(5) . .
C24 C25 H25 120.6 . .
C26 C25 H25 120.6 . .
C25 C26 C27 117.4(5) . .
C25 C26 C28 123.8(5) . .
C27 C26 C28 118.8(5) . .
N3 C27 C26 123.5(4) . .
N3 C27 H27 118.2 . .
C26 C27 H27 118.2 . .
N4 C28 C26 113.3(5) . .
N4 C28 S2 124.2(4) . .
C26 C28 S2 122.4(4) . .
Co1 O1W Co2 113.17(13) . .
Co1 O1W H1W1 113(3) . .
Co2 O1W H1W1 108(3) . .
Co1 O1W H2W1 112(3) . .
Co2 O1W H2W1 97(3) . .
H1W1 O1W H2W1 113(3) . .
Co1 O2W H1W2 108(6) . .
Co1 O2W H2W2 109(5) . .
H1W2 O2W H2W2 124(4) . .
H1W3 O3W H2W3 102(7) . .
C1A O1A Co1 125.3(15) . .
C1A N1A C3A 124(2) . .
C1A N1A C2A 118(2) . .
C3A N1A C2A 118.2(19) . .
O1A C1A N1A 118(2) . .
O1A C1A H1A 121.1 . .
N1A C1A H1A 121.1 . .
N1A C2A H2A1 109.5 . .
N1A C2A H2A2 109.5 . .
H2A1 C2A H2A2 109.5 . .
N1A C2A H2A3 109.5 . .
H2A1 C2A H2A3 109.5 . .
H2A2 C2A H2A3 109.5 . .
N1A C3A H3A1 109.5 . .
N1A C3A H3A2 109.5 . .
H3A1 C3A H3A2 109.5 . .
N1A C3A H3A3 109.5 . .
H3A1 C3A H3A3 109.5 . .
H3A2 C3A H3A3 109.5 . .
C1AA O1AA Co1 131.1(18) . .
C1AA N1AA C3AA 125(2) . .
C1AA N1AA C2AA 117(2) . .
C3AA N1AA C2AA 117.7(19) . .
O1AA C1AA N1AA 128(2) . .
O1AA C1AA H1AA 115.9 . .
N1AA C1AA H1AA 115.9 . .
N1AA C2AA H2A4 109.5 . .
N1AA C2AA H2A5 109.5 . .
H2A4 C2AA H2A5 109.5 . .
N1AA C2AA H2A6 109.5 . .
H2A4 C2AA H2A6 109.5 . .
H2A5 C2AA H2A6 109.5 . .
N1AA C3AA H3A4 109.5 . .
N1AA C3AA H3A5 109.5 . .
H3A4 C3AA H3A5 109.5 . .
N1AA C3AA H3A6 109.5 . .
H3A4 C3AA H3A6 109.5 . .
H3A5 C3AA H3A6 109.5 . .
C1B N1B C2B 120.3(15) . .
C1B N1B C3B 114.7(14) . .
C2B N1B C3B 125.0(14) . .
N1B C1B O1B 128.1(16) . .
N1B C1B H1B 116.0 . .
O1B C1B H1B 116.0 . .
N1B C2B H2B1 109.5 . .
N1B C2B H2B2 109.5 . .
H2B1 C2B H2B2 109.5 . .
N1B C2B H2B3 109.5 . .
H2B1 C2B H2B3 109.5 . .
H2B2 C2B H2B3 109.5 . .
N1B C3B H3B1 109.5 . .
N1B C3B H3B2 109.5 . .
H3B1 C3B H3B2 109.5 . .
N1B C3B H3B3 109.5 . .
H3B1 C3B H3B3 109.5 . .
H3B2 C3B H3B3 109.5 . .
O1C C1C N1C 137(4) . .
O1C C1C H1C 111.7 . .
N1C C1C H1C 111.7 . .
C1C N1C C3C 125(3) . .
C1C N1C C2C 108(3) . .
C3C N1C C2C 115(3) . .
N1C C2C H2C1 109.5 . .
N1C C2C H2C2 109.5 . .
H2C1 C2C H2C2 109.5 . .
N1C C2C H2C3 109.5 . .
H2C1 C2C H2C3 109.5 . .
H2C2 C2C H2C3 109.5 . .
N1C C3C H3C1 109.5 . .
N1C C3C H3C2 109.5 . .
H3C1 C3C H3C2 109.5 . .
N1C C3C H3C3 109.5 . .
H3C1 C3C H3C3 109.5 . .
H3C2 C3C H3C3 109.5 . .
N1D C1D O1D 134(3) . .
N1D C1D H1D 113.1 . .
O1D C1D H1D 113.1 . .
C1D N1D C3D 130(2) . .
C1D N1D C2D 110(2) . .
C3D N1D C2D 120(3) . .
N1D C2D H2D1 109.5 . .
N1D C2D H2D2 109.5 . .
H2D1 C2D H2D2 109.5 . .
N1D C2D H2D3 109.5 . .
H2D1 C2D H2D3 109.5 . .
H2D2 C2D H2D3 109.5 . .
N1D C3D H3D1 109.5 . .
N1D C3D H3D2 109.5 . .
H3D1 C3D H3D2 109.5 . .
N1D C3D H3D3 109.5 . .
H3D1 C3D H3D3 109.5 . .
H3D2 C3D H3D3 109.5 . .

loop_
_geom_bond_atom_site_label_1
_geom_bond_atom_site_label_2
_geom_bond_distance
_geom_bond_site_symmetry_2
Co1 O1 2.010(4) .
Co1 O4 2.031(3) .
Co1 O2W 2.101(4) .
Co1 O1AA 2.118(19) .
Co1 O1W 2.120(3) .
Co1 O1A 2.130(18) .
Co1 N1 2.155(4) .
Co2 O3 2.049(3) .
Co2 O2 2.054(3) .
Co2 O7 2.117(3) .
Co2 N3 2.124(4) .
Co2 O5 2.158(3) .
Co2 O1W 2.167(3) .
S1 C22 1.651(6) .
S2 C28 1.642(6) .
N1 C17 1.328(6) .
N1 C21 1.336(6) .
N2 C22 1.315(6) .
N2 H1N2 0.851(19) .
N2 H2N2 0.851(19) .
N3 C27 1.320(6) .
N3 C23 1.343(6) .
N4 C28 1.318(7) .
N4 H1N4 0.85(2) .
N4 H2N4 0.85(2) .
O1 C1 1.235(6) .
O2 C1 1.246(5) .
O3 C5 1.245(5) .
O4 C5 1.259(5) .
O5 C13 1.257(5) .
O6 C13 1.254(5) .
O7 C9 1.260(5) .
O8 C9 1.246(5) .
C1 C2 1.502(6) .
C2 C4 1.379(6) 2_765
C2 C3 1.387(7) .
C3 C4 1.392(6) .
C3 H3 0.9300 .
C4 C2 1.379(6) 2_765
C4 H4 0.9300 .
C5 C6 1.504(6) .
C6 C8 1.376(7) .
C6 C7 1.397(6) .
C7 C8 1.378(6) 2_766
C7 H7 0.9300 .
C8 C7 1.378(6) 2_766
C8 H8 0.9300 .
C9 C10 1.506(6) .
C10 C11 1.384(6) .
C10 C12 1.392(6) .
C11 C12 1.382(6) 2_675
C11 H11 0.9300 .
C12 C11 1.382(6) 2_675
C12 H12 0.9300 .
C13 C14 1.503(6) .
C14 C16 1.376(7) .
C14 C15 1.399(6) .
C15 C16 1.384(6) 2_676
C15 H15 0.9300 .
C16 C15 1.384(6) 2_676
C16 H16 0.9300 .
C17 C18 1.387(6) .
C17 H17 0.9300 .
C18 C19 1.368(7) .
C18 C22 1.500(7) .
C19 C20 1.368(7) .
C19 H19 0.9300 .
C20 C21 1.375(7) .
C20 H20 0.9300 .
C21 H21 0.9300 .
C23 C24 1.357(7) .
C23 H23 0.9300 .
C24 C25 1.382(8) .
C24 H24 0.9300 .
C25 C26 1.383(7) .
C25 H25 0.9300 .
C26 C27 1.395(6) .
C26 C28 1.505(7) .
C27 H27 0.9300 .
O1W H1W1 0.862(18) .
O1W H2W1 0.872(18) .
O2W H1W2 0.834(19) .
O2W H2W2 0.837(19) .
O3W H1W3 0.8601(11) .
O3W H2W3 0.8601(11) .
O1A C1A 1.230(17) .
N1A C1A 1.364(17) .
N1A C3A 1.38(3) .
N1A C2A 1.51(2) .
C1A H1A 0.9300 .
C2A H2A1 0.9600 .
C2A H2A2 0.9600 .
C2A H2A3 0.9600 .
C3A H3A1 0.9600 .
C3A H3A2 0.9600 .
C3A H3A3 0.9600 .
O1AA C1AA 1.209(16) .
N1AA C1AA 1.351(16) .
N1AA C3AA 1.38(2) .
N1AA C2AA 1.52(2) .
C1AA H1AA 0.9300 .
C2AA H2A4 0.9600 .
C2AA H2A5 0.9600 .
C2AA H2A6 0.9600 .
C3AA H3A4 0.9600 .
C3AA H3A5 0.9600 .
C3AA H3A6 0.9600 .
O1B C1B 1.288(15) .
N1B C1B 1.272(17) .
N1B C2B 1.337(17) .
N1B C3B 1.448(17) .
C1B H1B 0.9300 .
C2B H2B1 0.9600 .
C2B H2B2 0.9600 .
C2B H2B3 0.9600 .
C3B H3B1 0.9600 .
C3B H3B2 0.9600 .
C3B H3B3 0.9600 .
O1C C1C 1.18(2) .
C1C N1C 1.19(2) .
C1C H1C 0.9300 .
N1C C3C 1.42(3) .
N1C C2C 1.48(3) .
C2C H2C1 0.9600 .
C2C H2C2 0.9600 .
C2C H2C3 0.9600 .
C3C H3C1 0.9600 .
C3C H3C2 0.9600 .
C3C H3C3 0.9600 .
O1D C1D 1.195(19) .
C1D N1D 1.19(2) .
C1D H1D 0.9300 .
N1D C3D 1.41(2) .
N1D C2D 1.45(3) .
C2D H2D1 0.9600 .
C2D H2D2 0.9600 .
C2D H2D3 0.9600 .
C3D H3D1 0.9600 .
C3D H3D2 0.9600 .
C3D H3D3 0.9600 .
